data_7015687
loop_
_publ_author_name
'Yao, Jinlei'
'Lyutyy, Pavlo'
'Mozharivskyj, Yurij'

_publ_section_title
;
 Crystal structure, coloring problem and magnetism of Gd(5-x)Zr(x)Si4.
;
_journal_issue 16
_journal_name_full 'Dalton transactions (Cambridge, England : 2003)'
_journal_page_first 4275
_journal_page_last 4283
_journal_paper_doi 10.1039/c0dt01821j
_journal_volume 40
_journal_year 2011
_chemical_formula_sum 'Gd4.42 Si4 Zr0.58'
_chemical_formula_weight 860.15
_chemical_name_systematic
; 
 ? 
;
_space_group_IT_number 62
_symmetry_cell_setting orthorhombic
_symmetry_space_group_name_Hall '-P 2ac 2n'
_symmetry_space_group_name_H-M 'P n m a'
_atom_sites_solution_primary direct
_atom_sites_solution_secondary difmap
_audit_creation_method SHELXL-97
_cell_angle_alpha 90.00
_cell_angle_beta 90.00
_cell_angle_gamma 90.00
_cell_formula_units_Z 4
_cell_length_a 7.4125(5)
_cell_length_b 14.5742(9)
_cell_length_c 7.6693(5)
_cell_measurement_reflns_used 1157
_cell_measurement_temperature 293(2)
_cell_measurement_theta_max 29.20
_cell_measurement_theta_min 3.00
_cell_volume 828.52(9)
_computing_cell_refinement X-Area
_computing_data_collection X-Area
_computing_data_reduction X-Red32
_computing_publication_material 'SHELXL-97 (Sheldrick, 1997)'
_computing_structure_refinement 'SHELXL-97 (Sheldrick, 1997)'
_computing_structure_solution 'SHELXS-97 (Sheldrick, 1990)'
_diffrn_ambient_temperature 293(2)
_diffrn_measured_fraction_theta_full 0.990
_diffrn_measured_fraction_theta_max 0.990
_diffrn_measurement_device_type 'STOE IPDSII'
_diffrn_measurement_method 'omega scan'
_diffrn_radiation_monochromator graphite
_diffrn_radiation_source 'fine-focus sealed tube'
_diffrn_radiation_type MoK\a
_diffrn_radiation_wavelength 0.71073
_diffrn_reflns_av_R_equivalents 0.0438
_diffrn_reflns_av_sigmaI/netI 0.0285
_diffrn_reflns_limit_h_max 10
_diffrn_reflns_limit_h_min -10
_diffrn_reflns_limit_k_max 16
_diffrn_reflns_limit_k_min -19
_diffrn_reflns_limit_l_max 10
_diffrn_reflns_limit_l_min -10
_diffrn_reflns_number 8292
_diffrn_reflns_theta_full 29.20
_diffrn_reflns_theta_max 29.20
_diffrn_reflns_theta_min 3.00
_exptl_absorpt_coefficient_mu 36.056
_exptl_absorpt_correction_T_max 0.6521
_exptl_absorpt_correction_T_min 0.0907
_exptl_absorpt_correction_type numerical
_exptl_absorpt_process_details X-Red
_exptl_crystal_colour Black
_exptl_crystal_density_diffrn 6.896
_exptl_crystal_density_method 'not measured'
_exptl_crystal_description Plate
_exptl_crystal_F_000 1448
_exptl_crystal_size_max 0.138
_exptl_crystal_size_mid 0.062
_exptl_crystal_size_min 0.012
_refine_diff_density_max 0.796
_refine_diff_density_min -1.136
_refine_diff_density_rms 0.229
_refine_ls_extinction_coef 0.00084(3)
_refine_ls_extinction_expression Fc^*^=kFc[1+0.001xFc^2^\l^3^/sin(2\q)]^-1/4^
_refine_ls_extinction_method SHELXL
_refine_ls_goodness_of_fit_ref 0.933
_refine_ls_matrix_type full
_refine_ls_number_parameters 49
_refine_ls_number_reflns 1157
_refine_ls_number_restraints 0
_refine_ls_restrained_S_all 0.933
_refine_ls_R_factor_all 0.0275
_refine_ls_R_factor_gt 0.0169
_refine_ls_shift/su_max 0.001
_refine_ls_shift/su_mean 0.000
_refine_ls_structure_factor_coef Fsqd
_refine_ls_weighting_details 'calc w=1/[\s^2^(Fo^2^)+(0.0036P)^2^+0.0000P] where P=(Fo^2^+2Fc^2^)/3'
_refine_ls_weighting_scheme calc
_refine_ls_wR_factor_gt 0.0184
_refine_ls_wR_factor_ref 0.0194
_reflns_number_gt 994
_reflns_number_total 1157
_reflns_threshold_expression >2sigma(I)
_cod_data_source_file c0dt01821j.cif
_cod_data_source_block pnma_Gd4.42Zr0.58Si4
_cod_depositor_comments
;
The following automatic conversions were performed:
'_symmetry_cell_setting' value 'Orthorhombic' changed to 'orthorhombic'
according to '/home/saulius/struct/CIF-dictionaries/cif_core.dic'
dictionary named 'cif_core.dic' version 2.4.1 from 2010-06-29.

Automatic conversion script
Id: cif_fix_enum 1555 2011-01-17 13:19:09Z saulius 
;
_cod_original_sg_symbol_H-M Pnma
_cod_database_code 7015687

loop_
_symmetry_equiv_pos_as_xyz
'x, y, z'
'-x+1/2, -y, z+1/2'
'-x, y+1/2, -z'
'x+1/2, -y+1/2, -z+1/2'
'-x, -y, -z'
'x-1/2, y, -z-1/2'
'x, -y-1/2, z'
'-x-1/2, y-1/2, z-1/2'

loop_
_atom_site_label
_atom_site_type_symbol
_atom_site_fract_x
_atom_site_fract_y
_atom_site_fract_z
_atom_site_U_iso_or_equiv
_atom_site_adp_type
_atom_site_occupancy
_atom_site_symmetry_multiplicity
_atom_site_calc_flag
_atom_site_refinement_flags
_atom_site_disorder_assembly
_atom_site_disorder_group
Gd1 Gd 0.02430(2) 0.597381(14) 0.18062(2) 0.01004(6) Uani 1 1 d . . .
Gd2 Gd 0.31975(2) 0.122214(15) 0.17868(2) 0.00850(7) Uani 0.817(3) 1 d P . .
Zr2 Zr 0.31975(2) 0.122214(15) 0.17868(2) 0.00850(7) Uani 0.183(3) 1 d P . .
Gd3 Gd 0.14934(3) 0.2500 0.51021(4) 0.00832(10) Uani 0.788(3) 2 d SP . .
Zr3 Zr 0.14934(3) 0.2500 0.51021(4) 0.00832(10) Uani 0.212(3) 2 d SP . .
Si1 Si 0.14842(14) 0.04006(9) 0.47038(13) 0.0146(2) Uani 1 1 d . . .
Si2 Si 0.02407(18) 0.2500 0.10624(19) 0.0123(3) Uani 1 2 d S . .
Si3 Si 0.26639(17) 0.2500 0.87489(18) 0.0110(3) Uani 1 2 d S . .

loop_
_atom_site_aniso_label
_atom_site_aniso_U_11
_atom_site_aniso_U_22
_atom_site_aniso_U_33
_atom_site_aniso_U_23
_atom_site_aniso_U_13
_atom_site_aniso_U_12
Gd1 0.01010(8) 0.01058(11) 0.00943(8) 0.00122(8) 0.00142(6) 0.00218(6)
Gd2 0.00898(9) 0.00828(12) 0.00825(9) 0.00019(8) 0.00092(7) 0.00014(6)
Zr2 0.00898(9) 0.00828(12) 0.00825(9) 0.00019(8) 0.00092(7) 0.00014(6)
Gd3 0.00791(12) 0.00844(18) 0.00861(14) 0.000 0.00019(9) 0.000
Zr3 0.00791(12) 0.00844(18) 0.00861(14) 0.000 0.00019(9) 0.000
Si1 0.0177(4) 0.0158(7) 0.0102(5) 0.0012(4) -0.0037(4) -0.0064(4)
Si2 0.0108(6) 0.0110(10) 0.0151(7) 0.000 0.0007(5) 0.000
Si3 0.0104(6) 0.0101(9) 0.0125(6) 0.000 0.0003(5) 0.000

loop_
_atom_type_symbol
_atom_type_description
_atom_type_scat_dispersion_real
_atom_type_scat_dispersion_imag
_atom_type_scat_source
Si Si 0.0817 0.0704 'International Tables Vol C Tables 4.2.6.8 and 6.1.1.4'
Zr Zr -2.9673 0.5597 'International Tables Vol C Tables 4.2.6.8 and 6.1.1.4'
Gd Gd -0.1653 3.9035 'International Tables Vol C Tables 4.2.6.8 and 6.1.1.4'

loop_
_geom_angle_atom_site_label_1
_geom_angle_atom_site_label_2
_geom_angle_atom_site_label_3
_geom_angle
_geom_angle_site_symmetry_1
_geom_angle_site_symmetry_3
_geom_angle_publ_flag
Si1 Gd1 Si1 136.04(4) 8_665 3_556 ?
Si1 Gd1 Si3 93.04(3) 8_665 2_564 ?
Si1 Gd1 Si3 89.14(3) 3_556 2_564 ?
Si1 Gd1 Si3 132.49(3) 8_665 5_566 ?
Si1 Gd1 Si3 91.42(3) 3_556 5_566 ?
Si3 Gd1 Si3 84.244(19) 2_564 5_566 ?
Si1 Gd1 Si1 88.053(16) 8_665 7_565 ?
Si1 Gd1 Si1 48.10(4) 3_556 7_565 ?
Si3 Gd1 Si1 88.33(3) 2_564 7_565 ?
Si3 Gd1 Si1 139.00(3) 5_566 7_565 ?
Si1 Gd1 Si2 85.07(3) 8_665 5_565 ?
Si1 Gd1 Si2 138.66(3) 3_556 5_565 ?
Si3 Gd1 Si2 83.44(3) 2_564 5_565 ?
Si3 Gd1 Si2 47.45(3) 5_566 5_565 ?
Si1 Gd1 Si2 168.97(3) 7_565 5_565 ?
Si1 Gd1 Zr3 146.19(2) 8_665 5_566 ?
Si1 Gd1 Zr3 55.30(3) 3_556 5_566 ?
Si3 Gd1 Zr3 53.19(2) 2_564 5_566 ?
Si3 Gd1 Zr3 52.12(3) 5_566 5_566 ?
Si1 Gd1 Zr3 91.94(2) 7_565 5_566 ?
Si2 Gd1 Zr3 89.00(2) 5_565 5_566 ?
Si1 Gd1 Gd3 146.19(2) 8_665 5_566 ?
Si1 Gd1 Gd3 55.30(3) 3_556 5_566 ?
Si3 Gd1 Gd3 53.19(2) 2_564 5_566 ?
Si3 Gd1 Gd3 52.12(3) 5_566 5_566 ?
Si1 Gd1 Gd3 91.94(2) 7_565 5_566 ?
Si2 Gd1 Gd3 89.00(2) 5_565 5_566 ?
Zr3 Gd1 Gd3 0.000(7) 5_566 5_566 ?
Si1 Gd1 Zr3 55.19(3) 8_665 2_564 ?
Si1 Gd1 Zr3 140.85(2) 3_556 2_564 ?
Si3 Gd1 Zr3 51.89(3) 2_564 2_564 ?
Si3 Gd1 Zr3 88.49(2) 5_566 2_564 ?
Si1 Gd1 Zr3 117.63(2) 7_565 2_564 ?
Si2 Gd1 Zr3 51.35(2) 5_565 2_564 ?
Zr3 Gd1 Zr3 95.872(8) 5_566 2_564 ?
Gd3 Gd1 Zr3 95.872(8) 5_566 2_564 ?
Si1 Gd1 Gd3 55.19(3) 8_665 2_564 ?
Si1 Gd1 Gd3 140.85(2) 3_556 2_564 ?
Si3 Gd1 Gd3 51.89(3) 2_564 2_564 ?
Si3 Gd1 Gd3 88.49(2) 5_566 2_564 ?
Si1 Gd1 Gd3 117.63(2) 7_565 2_564 ?
Si2 Gd1 Gd3 51.35(2) 5_565 2_564 ?
Zr3 Gd1 Gd3 95.872(8) 5_566 2_564 ?
Gd3 Gd1 Gd3 95.872(8) 5_566 2_564 ?
Zr3 Gd1 Gd3 0.000(8) 2_564 2_564 ?
Si1 Gd1 Gd2 104.16(3) 8_665 4_455 ?
Si1 Gd1 Gd2 48.89(2) 3_556 4_455 ?
Si3 Gd1 Gd2 133.35(2) 2_564 4_455 ?
Si3 Gd1 Gd2 111.87(2) 5_566 4_455 ?
Si1 Gd1 Gd2 50.22(2) 7_565 4_455 ?
Si2 Gd1 Gd2 140.14(2) 5_565 4_455 ?
Zr3 Gd1 Gd2 101.625(6) 5_566 4_455 ?
Gd3 Gd1 Gd2 101.625(6) 5_566 4_455 ?
Zr3 Gd1 Gd2 158.677(6) 2_564 4_455 ?
Gd3 Gd1 Gd2 158.677(6) 2_564 4_455 ?
Si1 Gd1 Zr2 104.16(3) 8_665 4_455 ?
Si1 Gd1 Zr2 48.89(2) 3_556 4_455 ?
Si3 Gd1 Zr2 133.35(2) 2_564 4_455 ?
Si3 Gd1 Zr2 111.87(2) 5_566 4_455 ?
Si1 Gd1 Zr2 50.22(2) 7_565 4_455 ?
Si2 Gd1 Zr2 140.14(2) 5_565 4_455 ?
Zr3 Gd1 Zr2 101.625(6) 5_566 4_455 ?
Gd3 Gd1 Zr2 101.625(6) 5_566 4_455 ?
Zr3 Gd1 Zr2 158.677(6) 2_564 4_455 ?
Gd3 Gd1 Zr2 158.677(6) 2_564 4_455 ?
Gd2 Gd1 Zr2 0.000(7) 4_455 4_455 ?
Si1 Gd2 Si1 97.367(17) . 2_554 ?
Si1 Gd2 Si2 93.21(4) . 6_656 ?
Si1 Gd2 Si2 143.24(3) 2_554 6_656 ?
Si1 Gd2 Si2 94.76(4) . . ?
Si1 Gd2 Si2 118.75(3) 2_554 . ?
Si2 Gd2 Si2 95.16(2) 6_656 . ?
Si1 Gd2 Si1 120.31(4) . 6_656 ?
Si1 Gd2 Si1 51.66(4) 2_554 6_656 ?
Si2 Gd2 Si1 92.84(3) 6_656 6_656 ?
Si2 Gd2 Si1 143.48(4) . 6_656 ?
Si1 Gd2 Si3 144.38(3) . 1_554 ?
Si1 Gd2 Si3 95.17(3) 2_554 1_554 ?
Si2 Gd2 Si3 96.38(3) 6_656 1_554 ?
Si2 Gd2 Si3 50.30(3) . 1_554 ?
Si1 Gd2 Si3 93.43(3) 6_656 1_554 ?
Si1 Gd2 Gd3 58.30(3) . . ?
Si1 Gd2 Gd3 154.34(2) 2_554 . ?
Si2 Gd2 Gd3 54.45(3) 6_656 . ?
Si2 Gd2 Gd3 60.99(3) . . ?
Si1 Gd2 Gd3 145.21(2) 6_656 . ?
Si3 Gd2 Gd3 101.04(2) 1_554 . ?
Si1 Gd2 Zr3 152.82(2) . 6_656 ?
Si1 Gd2 Zr3 98.95(2) 2_554 6_656 ?
Si2 Gd2 Zr3 61.11(3) 6_656 6_656 ?
Si2 Gd2 Zr3 96.24(2) . 6_656 ?
Si1 Gd2 Zr3 57.48(3) 6_656 6_656 ?
Si3 Gd2 Zr3 54.89(2) 1_554 6_656 ?
Gd3 Gd2 Zr3 106.633(8) . 6_656 ?
Si1 Gd2 Gd3 152.82(2) . 6_656 ?
Si1 Gd2 Gd3 98.95(2) 2_554 6_656 ?
Si2 Gd2 Gd3 61.11(3) 6_656 6_656 ?
Si2 Gd2 Gd3 96.24(2) . 6_656 ?
Si1 Gd2 Gd3 57.48(3) 6_656 6_656 ?
Si3 Gd2 Gd3 54.89(2) 1_554 6_656 ?
Gd3 Gd2 Gd3 106.633(8) . 6_656 ?
Zr3 Gd2 Gd3 0.000(8) 6_656 6_656 ?
Si1 Gd2 Gd1 65.72(3) . 4 ?
Si1 Gd2 Gd1 54.19(2) 2_554 4 ?
Si2 Gd2 Gd1 100.062(18) 6_656 4 ?
Si2 Gd2 Gd1 155.69(2) . 4 ?
Si1 Gd2 Gd1 54.76(2) 6_656 4 ?
Si3 Gd2 Gd1 144.55(2) 1_554 4 ?
Gd3 Gd2 Gd1 114.095(7) . 4 ?
Zr3 Gd2 Gd1 107.682(7) 6_656 4 ?
Gd3 Gd2 Gd1 107.682(7) 6_656 4 ?
Si1 Gd2 Zr2 114.96(3) . 7_565 ?
Si1 Gd2 Zr2 145.67(2) 2_554 7_565 ?
Si2 Gd2 Zr2 50.252(18) 6_656 7_565 ?
Si2 Gd2 Zr2 50.521(18) . 7_565 ?
Si1 Gd2 Zr2 113.99(2) 6_656 7_565 ?
Si3 Gd2 Zr2 51.760(17) 1_554 7_565 ?
Gd3 Gd2 Zr2 56.736(5) . 7_565 ?
Zr3 Gd2 Zr2 56.748(5) 6_656 7_565 ?
Gd3 Gd2 Zr2 56.748(5) 6_656 7_565 ?
Gd1 Gd2 Zr2 149.822(4) 4 7_565 ?
Si2 Gd3 Si3 90.59(4) 6_656 . ?
Si2 Gd3 Si3 179.42(4) 6_656 6_557 ?
Si3 Gd3 Si3 89.99(3) . 6_557 ?
Si2 Gd3 Si1 88.38(2) 6_656 7_565 ?
Si3 Gd3 Si1 95.484(19) . 7_565 ?
Si3 Gd3 Si1 91.57(2) 6_557 7_565 ?
Si2 Gd3 Si1 88.38(2) 6_656 . ?
Si3 Gd3 Si1 95.483(19) . . ?
Si3 Gd3 Si1 91.57(2) 6_557 . ?
Si1 Gd3 Si1 168.59(4) 7_565 . ?
Si2 Gd3 Si2 88.86(3) 6_656 . ?
Si3 Gd3 Si2 179.45(4) . . ?
Si3 Gd3 Si2 90.56(4) 6_557 . ?
Si1 Gd3 Si2 84.501(19) 7_565 . ?
Si1 Gd3 Si2 84.502(19) . . ?
Si2 Gd3 Zr2 54.31(2) 6_656 7_565 ?
Si3 Gd3 Zr2 127.23(2) . 7_565 ?
Si3 Gd3 Zr2 125.26(2) 6_557 7_565 ?
Si1 Gd3 Zr2 51.731(19) 7_565 7_565 ?
Si1 Gd3 Zr2 118.18(2) . 7_565 ?
Si2 Gd3 Zr2 52.373(18) . 7_565 ?
Si2 Gd3 Gd2 54.31(2) 6_656 7_565 ?
Si3 Gd3 Gd2 127.23(2) . 7_565 ?
Si3 Gd3 Gd2 125.26(2) 6_557 7_565 ?
Si1 Gd3 Gd2 51.731(19) 7_565 7_565 ?
Si1 Gd3 Gd2 118.18(2) . 7_565 ?
Si2 Gd3 Gd2 52.373(18) . 7_565 ?
Zr2 Gd3 Gd2 0.000(9) 7_565 7_565 ?
Si2 Gd3 Gd2 54.31(2) 6_656 . ?
Si3 Gd3 Gd2 127.23(2) . . ?
Si3 Gd3 Gd2 125.26(2) 6_557 . ?
Si1 Gd3 Gd2 118.18(2) 7_565 . ?
Si1 Gd3 Gd2 51.731(19) . . ?
Si2 Gd3 Gd2 52.373(18) . . ?
Zr2 Gd3 Gd2 66.528(9) 7_565 . ?
Gd2 Gd3 Gd2 66.528(9) 7_565 . ?
Si2 Gd3 Zr2 123.66(2) 6_656 4_455 ?
Si3 Gd3 Zr2 128.35(2) . 4_455 ?
Si3 Gd3 Zr2 55.91(2) 6_557 4_455 ?
Si1 Gd3 Zr2 53.87(2) 7_565 4_455 ?
Si1 Gd3 Zr2 120.11(2) . 4_455 ?
Si2 Gd3 Zr2 52.042(18) . 4_455 ?
Zr2 Gd3 Zr2 69.356(7) 7_565 4_455 ?
Gd2 Gd3 Zr2 69.356(7) 7_565 4_455 ?
Gd2 Gd3 Zr2 104.415(9) . 4_455 ?
Si2 Gd3 Gd2 123.66(2) 6_656 4_455 ?
Si3 Gd3 Gd2 128.35(2) . 4_455 ?
Si3 Gd3 Gd2 55.91(2) 6_557 4_455 ?
Si1 Gd3 Gd2 53.87(2) 7_565 4_455 ?
Si1 Gd3 Gd2 120.11(2) . 4_455 ?
Si2 Gd3 Gd2 52.042(18) . 4_455 ?
Zr2 Gd3 Gd2 69.356(7) 7_565 4_455 ?
Gd2 Gd3 Gd2 69.356(7) 7_565 4_455 ?
Gd2 Gd3 Gd2 104.415(9) . 4_455 ?
Zr2 Gd3 Gd2 0.000(7) 4_455 4_455 ?
Si1 Si1 Gd2 136.47(6) 5_556 . ?
Si1 Si1 Zr2 65.83(5) 5_556 2 ?
Gd2 Si1 Zr2 138.71(5) . 2 ?
Si1 Si1 Gd2 65.83(5) 5_556 2 ?
Gd2 Si1 Gd2 138.71(5) . 2 ?
Zr2 Si1 Gd2 0.000(8) 2 2 ?
Si1 Si1 Zr2 62.51(5) 5_556 6_556 ?
Gd2 Si1 Zr2 83.84(3) . 6_556 ?
Zr2 Si1 Zr2 128.34(4) 2 6_556 ?
Gd2 Si1 Zr2 128.34(4) 2 6_556 ?
Si1 Si1 Gd2 62.51(5) 5_556 6_556 ?
Gd2 Si1 Gd2 83.84(3) . 6_556 ?
Zr2 Si1 Gd2 128.34(4) 2 6_556 ?
Gd2 Si1 Gd2 128.34(4) 2 6_556 ?
Zr2 Si1 Gd2 0.000(8) 6_556 6_556 ?
Si1 Si1 Gd1 136.66(6) 5_556 8_656 ?
Gd2 Si1 Gd1 86.84(3) . 8_656 ?
Zr2 Si1 Gd1 82.23(3) 2 8_656 ?
Gd2 Si1 Gd1 82.23(3) 2 8_656 ?
Zr2 Si1 Gd1 139.17(5) 6_556 8_656 ?
Gd2 Si1 Gd1 139.17(5) 6_556 8_656 ?
Si1 Si1 Gd3 116.30(7) 5_556 . ?
Gd2 Si1 Gd3 69.97(3) . . ?
Zr2 Si1 Gd3 140.01(4) 2 . ?
Gd2 Si1 Gd3 140.01(4) 2 . ?
Zr2 Si1 Gd3 68.65(3) 6_556 . ?
Gd2 Si1 Gd3 68.65(3) 6_556 . ?
Gd1 Si1 Gd3 70.79(3) 8_656 . ?
Si1 Si1 Gd1 66.94(4) 5_556 3_546 ?
Gd2 Si1 Gd1 139.13(5) . 3_546 ?
Zr2 Si1 Gd1 76.92(2) 2 3_546 ?
Gd2 Si1 Gd1 76.92(2) 2 3_546 ?
Zr2 Si1 Gd1 83.30(3) 6_556 3_546 ?
Gd2 Si1 Gd1 83.30(3) 6_556 3_546 ?
Gd1 Si1 Gd1 78.21(2) 8_656 3_546 ?
Gd3 Si1 Gd1 69.21(3) . 3_546 ?
Si1 Si1 Gd1 64.97(5) 5_556 7_565 ?
Gd2 Si1 Gd1 80.90(3) . 7_565 ?
Zr2 Si1 Gd1 83.79(3) 2 7_565 ?
Gd2 Si1 Gd1 83.79(3) 2 7_565 ?
Zr2 Si1 Gd1 75.02(2) 6_556 7_565 ?
Gd2 Si1 Gd1 75.02(2) 6_556 7_565 ?
Gd1 Si1 Gd1 142.14(4) 8_656 7_565 ?
Gd3 Si1 Gd1 135.07(4) . 7_565 ?
Gd1 Si1 Gd1 131.90(4) 3_546 7_565 ?
Si3 Si2 Zr2 140.171(18) 1_554 4_455 ?
Si3 Si2 Gd2 140.171(18) 1_554 4_455 ?
Zr2 Si2 Gd2 0.000(5) 4_455 4_455 ?
Si3 Si2 Zr2 140.169(18) 1_554 6_556 ?
Zr2 Si2 Zr2 79.50(4) 4_455 6_556 ?
Gd2 Si2 Zr2 79.50(4) 4_455 6_556 ?
Si3 Si2 Gd2 140.169(18) 1_554 6_556 ?
Zr2 Si2 Gd2 79.50(4) 4_455 6_556 ?
Gd2 Si2 Gd2 79.50(4) 4_455 6_556 ?
Zr2 Si2 Gd2 0.000(8) 6_556 6_556 ?
Si3 Si2 Zr3 117.53(6) 1_554 6_556 ?
Zr2 Si2 Zr3 71.23(3) 4_455 6_556 ?
Gd2 Si2 Zr3 71.23(3) 4_455 6_556 ?
Zr2 Si2 Zr3 71.23(3) 6_556 6_556 ?
Gd2 Si2 Zr3 71.23(3) 6_556 6_556 ?
Si3 Si2 Gd3 117.53(6) 1_554 6_556 ?
Zr2 Si2 Gd3 71.23(3) 4_455 6_556 ?
Gd2 Si2 Gd3 71.23(3) 4_455 6_556 ?
Zr2 Si2 Gd3 71.23(3) 6_556 6_556 ?
Gd2 Si2 Gd3 71.23(3) 6_556 6_556 ?
Zr3 Si2 Gd3 0.000(3) 6_556 6_556 ?
Si3 Si2 Zr2 66.48(3) 1_554 7_565 ?
Zr2 Si2 Zr2 82.83(2) 4_455 7_565 ?
Gd2 Si2 Zr2 82.83(2) 4_455 7_565 ?
Zr2 Si2 Zr2 133.49(5) 6_556 7_565 ?
Gd2 Si2 Zr2 133.49(5) 6_556 7_565 ?
Zr3 Si2 Zr2 140.386(18) 6_556 7_565 ?
Gd3 Si2 Zr2 140.386(18) 6_556 7_565 ?
Si3 Si2 Gd2 66.48(3) 1_554 7_565 ?
Zr2 Si2 Gd2 82.83(2) 4_455 7_565 ?
Gd2 Si2 Gd2 82.83(2) 4_455 7_565 ?
Zr2 Si2 Gd2 133.49(5) 6_556 7_565 ?
Gd2 Si2 Gd2 133.49(5) 6_556 7_565 ?
Zr3 Si2 Gd2 140.386(18) 6_556 7_565 ?
Gd3 Si2 Gd2 140.386(18) 6_556 7_565 ?
Zr2 Si2 Gd2 0.000(8) 7_565 7_565 ?
Si3 Si2 Gd2 66.48(3) 1_554 . ?
Zr2 Si2 Gd2 133.49(5) 4_455 . ?
Gd2 Si2 Gd2 133.49(5) 4_455 . ?
Zr2 Si2 Gd2 82.83(2) 6_556 . ?
Gd2 Si2 Gd2 82.83(2) 6_556 . ?
Zr3 Si2 Gd2 140.384(18) 6_556 . ?
Gd3 Si2 Gd2 140.384(18) 6_556 . ?
Zr2 Si2 Gd2 78.96(4) 7_565 . ?
Gd2 Si2 Gd2 78.96(4) 7_565 . ?
Si3 Si2 Gd1 65.80(3) 1_554 5_565 ?
Zr2 Si2 Gd1 83.386(17) 4_455 5_565 ?
Gd2 Si2 Gd1 83.386(17) 4_455 5_565 ?
Zr2 Si2 Gd1 142.01(5) 6_556 5_565 ?
Gd2 Si2 Gd1 142.01(5) 6_556 5_565 ?
Zr3 Si2 Gd1 71.20(3) 6_556 5_565 ?
Gd3 Si2 Gd1 71.20(3) 6_556 5_565 ?
Zr2 Si2 Gd1 76.622(18) 7_565 5_565 ?
Gd2 Si2 Gd1 76.622(18) 7_565 5_565 ?
Gd2 Si2 Gd1 131.82(5) . 5_565 ?
Si2 Si3 Gd3 117.41(5) 1_556 . ?
Si2 Si3 Zr3 118.11(6) 1_556 6_657 ?
Gd3 Si3 Zr3 124.48(5) . 6_657 ?
Si2 Si3 Gd3 118.11(6) 1_556 6_657 ?
Gd3 Si3 Gd3 124.48(5) . 6_657 ?
Zr3 Si3 Gd3 0.0 6_657 6_657 ?
Si2 Si3 Zr2 63.21(4) 1_556 7_566 ?
Gd3 Si3 Zr2 141.125(18) . 7_566 ?
Zr3 Si3 Zr2 69.20(3) 6_657 7_566 ?
Gd3 Si3 Zr2 69.20(3) 6_657 7_566 ?
Si2 Si3 Gd2 63.21(4) 1_556 7_566 ?
Gd3 Si3 Gd2 141.125(18) . 7_566 ?
Zr3 Si3 Gd2 69.20(3) 6_657 7_566 ?
Gd3 Si3 Gd2 69.20(3) 6_657 7_566 ?
Zr2 Si3 Gd2 0.000(8) 7_566 7_566 ?
Si2 Si3 Zr2 63.21(4) 1_556 1_556 ?
Gd3 Si3 Zr2 141.125(19) . 1_556 ?
Zr3 Si3 Zr2 69.20(3) 6_657 1_556 ?
Gd3 Si3 Zr2 69.20(3) 6_657 1_556 ?
Zr2 Si3 Zr2 76.48(3) 7_566 1_556 ?
Gd2 Si3 Zr2 76.48(3) 7_566 1_556 ?
Si2 Si3 Gd2 63.21(4) 1_556 1_556 ?
Gd3 Si3 Gd2 141.125(19) . 1_556 ?
Zr3 Si3 Gd2 69.20(3) 6_657 1_556 ?
Gd3 Si3 Gd2 69.20(3) 6_657 1_556 ?
Zr2 Si3 Gd2 76.48(3) 7_566 1_556 ?
Gd2 Si3 Gd2 76.48(3) 7_566 1_556 ?
Zr2 Si3 Gd2 0.000(9) 1_556 1_556 ?
Si2 Si3 Gd1 134.036(18) 1_556 2_565 ?
Gd3 Si3 Gd1 71.86(3) . 2_565 ?
Zr3 Si3 Gd1 70.36(3) 6_657 2_565 ?
Gd3 Si3 Gd1 70.36(3) 6_657 2_565 ?
Zr2 Si3 Gd1 82.068(16) 7_566 2_565 ?
Gd2 Si3 Gd1 82.068(16) 7_566 2_565 ?
Zr2 Si3 Gd1 138.75(5) 1_556 2_565 ?
Gd2 Si3 Gd1 138.75(5) 1_556 2_565 ?
Si2 Si3 Gd1 134.034(18) 1_556 8_656 ?
Gd3 Si3 Gd1 71.86(3) . 8_656 ?
Zr3 Si3 Gd1 70.36(3) 6_657 8_656 ?
Gd3 Si3 Gd1 70.36(3) 6_657 8_656 ?
Zr2 Si3 Gd1 138.75(5) 7_566 8_656 ?
Gd2 Si3 Gd1 138.75(5) 7_566 8_656 ?
Zr2 Si3 Gd1 82.067(16) 1_556 8_656 ?
Gd2 Si3 Gd1 82.067(16) 1_556 8_656 ?
Gd1 Si3 Gd1 91.92(4) 2_565 8_656 ?
Si2 Si3 Gd1 66.75(3) 1_556 5_566 ?
Gd3 Si3 Gd1 70.47(3) . 5_566 ?
Zr3 Si3 Gd1 134.323(18) 6_657 5_566 ?
Gd3 Si3 Gd1 134.323(18) 6_657 5_566 ?
Zr2 Si3 Gd1 75.855(18) 7_566 5_566 ?
Gd2 Si3 Gd1 75.855(18) 7_566 5_566 ?
Zr2 Si3 Gd1 129.53(5) 1_556 5_566 ?
Gd2 Si3 Gd1 129.53(5) 1_556 5_566 ?
Gd1 Si3 Gd1 76.619(14) 2_565 5_566 ?
Gd1 Si3 Gd1 142.33(5) 8_656 5_566 ?

loop_
_geom_bond_atom_site_label_1
_geom_bond_atom_site_label_2
_geom_bond_distance
_geom_bond_site_symmetry_2
_geom_bond_publ_flag
Gd1 Si1 3.0304(10) 8_665 ?
Gd1 Si1 3.0824(11) 3_556 ?
Gd1 Si3 3.0942(9) 2_564 ?
Gd1 Si3 3.1260(9) 5_566 ?
Gd1 Si1 3.1301(11) 7_565 ?
Gd1 Si2 3.1490(11) 5_565 ?
Gd1 Zr3 3.4966(3) 5_566 ?
Gd1 Gd3 3.4966(3) 5_566 ?
Gd1 Zr3 3.5366(3) 2_564 ?
Gd1 Gd3 3.5366(3) 2_564 ?
Gd1 Gd2 3.7022(3) 4_455 ?
Gd1 Zr2 3.7022(3) 4_455 ?
Gd2 Si1 2.8375(11) . ?
Gd2 Si1 2.8638(13) 2_554 ?
Gd2 Si2 2.9126(11) 6_656 ?
Gd2 Si2 2.9293(11) . ?
Gd2 Si1 2.9455(11) 6_656 ?
Gd2 Si3 3.0088(11) 1_554 ?
Gd2 Gd3 3.3954(3) . ?
Gd2 Zr3 3.3965(3) 6_656 ?
Gd2 Gd3 3.3965(3) 6_656 ?
Gd2 Gd1 3.7022(3) 4 ?
Gd2 Zr2 3.7247(5) 7_565 ?
Gd3 Si2 2.9177(14) 6_656 ?
Gd3 Si3 2.9283(14) . ?
Gd3 Si3 2.9723(13) 6_557 ?
Gd3 Si1 3.0749(13) 7_565 ?
Gd3 Si1 3.0749(13) . ?
Gd3 Si2 3.2344(15) . ?
Gd3 Zr2 3.3954(3) 7_565 ?
Gd3 Gd2 3.3954(3) 7_565 ?
Gd3 Zr2 3.3965(3) 4_455 ?
Gd3 Gd2 3.3965(3) 4_455 ?
Si1 Si1 2.532(2) 5_556 ?
Si1 Zr2 2.8638(13) 2 ?
Si1 Gd2 2.8638(13) 2 ?
Si1 Zr2 2.9455(11) 6_556 ?
Si1 Gd2 2.9455(11) 6_556 ?
Si1 Gd1 3.0304(10) 8_656 ?
Si1 Gd1 3.0824(11) 3_546 ?
Si1 Gd1 3.1300(11) 7_565 ?
Si2 Si3 2.5248(18) 1_554 ?
Si2 Zr2 2.9126(11) 4_455 ?
Si2 Gd2 2.9126(11) 4_455 ?
Si2 Zr2 2.9126(11) 6_556 ?
Si2 Gd2 2.9126(11) 6_556 ?
Si2 Zr3 2.9178(14) 6_556 ?
Si2 Gd3 2.9178(14) 6_556 ?
Si2 Zr2 2.9292(11) 7_565 ?
Si2 Gd2 2.9292(11) 7_565 ?
Si2 Gd1 3.1489(11) 5_565 ?
Si3 Si2 2.5248(18) 1_556 ?
Si3 Zr3 2.9722(13) 6_657 ?
Si3 Gd3 2.9722(13) 6_657 ?
Si3 Zr2 3.0088(11) 7_566 ?
Si3 Gd2 3.0088(11) 7_566 ?
Si3 Zr2 3.0089(11) 1_556 ?
Si3 Gd2 3.0089(11) 1_556 ?
Si3 Gd1 3.0942(9) 2_565 ?
Si3 Gd1 3.0943(9) 8_656 ?
Si3 Gd1 3.1259(9) 5_566 ?
